data_7022415
loop_
_publ_author_name
'Bratko, Ielyzaveta'
'Mallet-Ladeira, Sonia'
'Saffon, Nathalie'
'Teuma, Emmanuelle'
'G\'omez, Montserrat'

_publ_section_title
;
 9,10-Dihydroanthracenyl structures: original ligands for the synthesis of
 polymetallic complexes through selective \p-coordination.
;
_journal_issue 4
_journal_name_full 'Dalton transactions (Cambridge, England : 2003)'
_journal_page_first 1136
_journal_page_last 1143
_journal_paper_doi 10.1039/c2dt32586a
_journal_volume 42
_journal_year 2013
_chemical_compound_source 'synthesis as described'
_chemical_formula_moiety 'C28 H25 N O4'
_chemical_formula_sum 'C28 H25 N O4'
_chemical_formula_weight 439.49
_chemical_name_systematic
;
?
;
_space_group_IT_number 14
_symmetry_cell_setting monoclinic
_symmetry_Int_Tables_number 14
_symmetry_space_group_name_Hall '-P 2yn'
_symmetry_space_group_name_H-M 'P 1 21/n 1'
_atom_sites_solution_hydrogens geom
_atom_sites_solution_primary direct
_atom_sites_solution_secondary difmap
_cell_angle_alpha 90
_cell_angle_beta 101.035(3)
_cell_angle_gamma 90
_cell_formula_units_Z 4
_cell_length_a 11.6933(10)
_cell_length_b 10.0519(9)
_cell_length_c 19.3915(16)
_cell_measurement_reflns_used 3059
_cell_measurement_temperature 193(2)
_cell_measurement_theta_max 24.55
_cell_measurement_theta_min 2.95
_cell_measurement_wavelength 0.71073
_cell_volume 2237.1(3)
_computing_cell_refinement 'Bruker SAINT'
_computing_data_collection 'Bruker APEX2'
_computing_data_reduction 'Bruker SAINT'
_computing_molecular_graphics 'Ortep-3 for Windows (Farrugia, 1997)'
_computing_publication_material 'WinGX publication routines (Farrugia, 1999)'
_computing_structure_refinement 'SHELXL-97 (Sheldrick, 2008)'
_computing_structure_solution 'SHELXS-97 (Sheldrick, 1990)'
_diffrn_ambient_temperature 193(2)
_diffrn_measured_fraction_theta_full 0.954
_diffrn_measured_fraction_theta_max 0.954
_diffrn_measurement_device_type 'Bruker Kappa APEX II Quazar'
_diffrn_measurement_method 'phi and omega scans'
_diffrn_radiation_monochromator 'multilayer optics'
_diffrn_radiation_probe x-ray
_diffrn_radiation_source 'microfocus sealed tube'
_diffrn_radiation_type MoK\a
_diffrn_radiation_wavelength 0.71073
_diffrn_reflns_av_R_equivalents 0.0439
_diffrn_reflns_av_unetI/netI 0.0553
_diffrn_reflns_limit_h_max 14
_diffrn_reflns_limit_h_min -14
_diffrn_reflns_limit_k_max 12
_diffrn_reflns_limit_k_min -10
_diffrn_reflns_limit_l_max 23
_diffrn_reflns_limit_l_min -21
_diffrn_reflns_number 13083
_diffrn_reflns_theta_full 25.34
_diffrn_reflns_theta_max 25.34
_diffrn_reflns_theta_min 2.95
_diffrn_standards_decay_% 0
_diffrn_standards_interval_count 0
_diffrn_standards_interval_time 0
_diffrn_standards_number 0
_exptl_absorpt_coefficient_mu 0.087
_exptl_absorpt_correction_T_max 0.9965
_exptl_absorpt_correction_T_min 0.9828
_exptl_absorpt_correction_type multi-scan
_exptl_absorpt_process_details 'SADABS (Bruker-AXS)'
_exptl_crystal_colour colourless
_exptl_crystal_density_diffrn 1.305
_exptl_crystal_density_method 'not measured'
_exptl_crystal_description plate
_exptl_crystal_F_000 928
_exptl_crystal_size_max 0.2
_exptl_crystal_size_mid 0.08
_exptl_crystal_size_min 0.04
_refine_diff_density_max 0.272
_refine_diff_density_min -0.262
_refine_diff_density_rms 0.071
_refine_ls_extinction_coef 0.0154(15)
_refine_ls_extinction_expression Fc^*^=kFc[1+0.001xFc^2^\l^3^/sin(2\q)]^-1/4^
_refine_ls_extinction_method SHELXL
_refine_ls_goodness_of_fit_ref 1.033
_refine_ls_hydrogen_treatment constr
_refine_ls_matrix_type full
_refine_ls_number_parameters 301
_refine_ls_number_reflns 3902
_refine_ls_number_restraints 0
_refine_ls_restrained_S_all 1.033
_refine_ls_R_factor_all 0.0752
_refine_ls_R_factor_gt 0.0444
_refine_ls_shift/su_max 0
_refine_ls_shift/su_mean 0
_refine_ls_structure_factor_coef Fsqd
_refine_ls_weighting_details 'calc w=1/[\s^2^(Fo^2^)+(0.0562P)^2^+0.0000P] where P=(Fo^2^+2Fc^2^)/3'
_refine_ls_weighting_scheme calc
_refine_ls_wR_factor_gt 0.0982
_refine_ls_wR_factor_ref 0.1111
_reflns_number_gt 2662
_reflns_number_total 3902
_reflns_threshold_expression >2sigma(I)
_cod_data_source_file c2dt32586a.txt
_cod_data_source_block B
_cod_original_sg_symbol_H-M 'P 21/n'
_cod_database_code 7022415

loop_
_symmetry_equiv_pos_as_xyz
'x, y, z'
'-x+1/2, y+1/2, -z+1/2'
'-x, -y, -z'
'x-1/2, -y-1/2, z-1/2'

loop_
_atom_site_label
_atom_site_type_symbol
_atom_site_fract_x
_atom_site_fract_y
_atom_site_fract_z
_atom_site_U_iso_or_equiv
_atom_site_adp_type
_atom_site_occupancy
_atom_site_symmetry_multiplicity
_atom_site_calc_flag
_atom_site_refinement_flags
C1 C -0.14088(16) 0.9290(2) 0.32398(11) 0.0381(5) Uani 1 1 d .
H1 H -0.1163 0.9836 0.3641 0.046 Uiso 1 1 calc R
C2 C -0.24396(17) 0.8562(2) 0.31669(12) 0.0481(6) Uani 1 1 d .
H2 H -0.2891 0.8601 0.3525 0.058 Uiso 1 1 calc R
C3 C -0.28092(17) 0.7788(2) 0.25807(12) 0.0506(6) Uani 1 1 d .
H3 H -0.3514 0.7297 0.2538 0.061 Uiso 1 1 calc R
C4 C -0.21657(15) 0.7717(2) 0.20529(11) 0.0406(5) Uani 1 1 d .
H4 H -0.2431 0.7193 0.1646 0.049 Uiso 1 1 calc R
C5 C -0.04898(15) 1.0571(2) 0.07634(10) 0.0326(5) Uani 1 1 d .
H5 H -0.0813 1.0063 0.036 0.039 Uiso 1 1 calc R
C6 C -0.02405(15) 1.1918(2) 0.07004(10) 0.0352(5) Uani 1 1 d .
H6 H -0.0415 1.2336 0.0253 0.042 Uiso 1 1 calc R
C7 C 0.02573(14) 1.26427(19) 0.12839(9) 0.0319(5) Uani 1 1 d .
H7 H 0.0452 1.355 0.1233 0.038 Uiso 1 1 calc R
C8 C 0.04766(14) 1.20604(18) 0.19451(9) 0.0280(4) Uani 1 1 d .
H8 H 0.0823 1.2563 0.2346 0.034 Uiso 1 1 calc R
C9 C 0.03739(14) 0.99733(18) 0.26991(9) 0.0275(4) Uani 1 1 d .
C10 C -0.03694(14) 0.85162(19) 0.15754(9) 0.0283(4) Uani 1 1 d .
C11 C -0.11287(14) 0.84207(19) 0.21253(10) 0.0309(5) Uani 1 1 d .
C12 C -0.02617(13) 0.99870(18) 0.14187(9) 0.0260(4) Uani 1 1 d .
C13 C 0.01851(13) 1.07402(17) 0.20150(9) 0.0245(4) Uani 1 1 d .
C14 C -0.07472(14) 0.92058(18) 0.27188(10) 0.0299(5) Uani 1 1 d .
C15 C 0.13160(14) 0.88827(18) 0.26184(9) 0.0261(4) Uani 1 1 d .
H15 H 0.1467 0.8283 0.3037 0.031 Uiso 1 1 calc R
C16 C 0.08986(13) 0.80783(18) 0.19402(9) 0.0270(4) Uani 1 1 d .
H16 H 0.0916 0.7105 0.2047 0.032 Uiso 1 1 calc R
C17 C 0.17611(14) 0.84031(19) 0.14763(10) 0.0290(4) Uani 1 1 d .
C18 C 0.24290(14) 0.95478(18) 0.25116(10) 0.0274(4) Uani 1 1 d .
C19 C 0.34380(15) 0.99657(19) 0.15045(10) 0.0323(5) Uani 1 1 d .
C20 C 0.30625(18) 1.0642(2) 0.08833(11) 0.0480(6) Uani 1 1 d .
H20 H 0.2255 1.0688 0.0684 0.058 Uiso 1 1 calc R
C21 C 0.3872(2) 1.1253(3) 0.05534(12) 0.0603(7) Uani 1 1 d .
H21 H 0.3619 1.171 0.0122 0.072 Uiso 1 1 calc R
C22 C 0.5040(2) 1.1204(2) 0.08440(13) 0.0573(7) Uani 1 1 d .
H22 H 0.5594 1.1613 0.0612 0.069 Uiso 1 1 calc R
C23 C 0.53986(18) 1.0559(2) 0.14716(13) 0.0558(7) Uani 1 1 d .
H23 H 0.6203 1.0545 0.1679 0.067 Uiso 1 1 calc R
C24 C 0.46025(16) 0.9927(2) 0.18072(11) 0.0431(5) Uani 1 1 d .
H24 H 0.4857 0.9474 0.2239 0.052 Uiso 1 1 calc R
C25 C 0.11720(16) 1.0341(2) 0.39435(9) 0.0370(5) Uani 1 1 d .
H25A H 0.2024 1.0218 0.3995 0.044 Uiso 1 1 calc R
H25B H 0.0814 0.9469 0.4009 0.044 Uiso 1 1 calc R
C26 C 0.09108(17) 1.1321(2) 0.44783(10) 0.0457(6) Uani 1 1 d .
H26A H 0.1266 1.2181 0.4407 0.069 Uiso 1 1 calc R
H26B H 0.1231 1.0992 0.4952 0.069 Uiso 1 1 calc R
H26C H 0.0065 1.143 0.4425 0.069 Uiso 1 1 calc R
C27 C -0.06546(16) 0.64016(19) 0.09581(10) 0.0359(5) Uani 1 1 d .
H27A H -0.0786 0.6027 0.1408 0.043 Uiso 1 1 calc R
H27B H 0.015 0.6183 0.0905 0.043 Uiso 1 1 calc R
C28 C -0.15150(17) 0.5837(2) 0.03584(11) 0.0457(6) Uani 1 1 d .
H28A H -0.2308 0.6001 0.0435 0.069 Uiso 1 1 calc R
H28B H -0.1388 0.4876 0.0328 0.069 Uiso 1 1 calc R
H28C H -0.1413 0.6262 -0.008 0.069 Uiso 1 1 calc R
N1 N 0.25780(11) 0.93119(15) 0.18304(7) 0.0282(4) Uani 1 1 d .
O1 O 0.06938(10) 1.08705(12) 0.32590(6) 0.0316(3) Uani 1 1 d .
O2 O -0.08190(10) 0.78224(12) 0.09484(6) 0.0331(3) Uani 1 1 d .
O3 O 0.30897(10) 1.02000(13) 0.29409(7) 0.0361(4) Uani 1 1 d .
O4 O 0.17674(10) 0.79807(14) 0.08933(7) 0.0394(4) Uani 1 1 d .

loop_
_atom_site_aniso_label
_atom_site_aniso_U_11
_atom_site_aniso_U_22
_atom_site_aniso_U_33
_atom_site_aniso_U_23
_atom_site_aniso_U_13
_atom_site_aniso_U_12
C1 0.0368(11) 0.0341(12) 0.0479(13) 0.0032(10) 0.0191(9) 0.0046(9)
C2 0.0404(12) 0.0439(14) 0.0683(15) 0.0050(13) 0.0311(11) 0.0010(11)
C3 0.0316(11) 0.0399(14) 0.0859(17) 0.0010(14) 0.0256(11) -0.0041(10)
C4 0.0290(10) 0.0323(12) 0.0624(13) -0.0026(11) 0.0132(9) -0.0025(9)
C5 0.0299(9) 0.0339(12) 0.0331(11) -0.0029(10) 0.0037(8) 0.0027(9)
C6 0.0375(10) 0.0332(12) 0.0337(11) 0.0068(10) 0.0043(8) 0.0045(9)
C7 0.0337(10) 0.0232(11) 0.0401(11) 0.0030(10) 0.0103(9) 0.0006(8)
C8 0.0245(9) 0.0277(11) 0.0325(10) -0.0036(9) 0.0069(8) 0.0019(8)
C9 0.0274(9) 0.0256(11) 0.0303(10) -0.0024(9) 0.0077(8) 0.0002(8)
C10 0.0247(9) 0.0256(11) 0.0337(10) -0.0043(9) 0.0037(8) -0.0015(8)
C11 0.0242(9) 0.0278(11) 0.0414(11) 0.0034(10) 0.0080(8) 0.0028(8)
C12 0.0201(8) 0.0255(11) 0.0329(11) 0.0002(9) 0.0064(8) 0.0018(8)
C13 0.0200(8) 0.0229(11) 0.0319(10) 0.0007(9) 0.0082(7) 0.0023(8)
C14 0.0262(9) 0.0256(11) 0.0402(11) 0.0059(10) 0.0123(8) 0.0029(8)
C15 0.0256(9) 0.0225(11) 0.0306(10) 0.0041(9) 0.0062(7) 0.0028(8)
C16 0.0255(9) 0.0231(10) 0.0329(10) -0.0001(9) 0.0068(8) 0.0008(8)
C17 0.0252(9) 0.0274(11) 0.0334(11) -0.0002(10) 0.0034(8) 0.0050(8)
C18 0.0243(9) 0.0238(11) 0.0336(11) 0.0010(9) 0.0043(8) 0.0031(8)
C19 0.0308(10) 0.0317(12) 0.0365(11) 0.0022(10) 0.0120(9) -0.0013(8)
C20 0.0403(11) 0.0578(16) 0.0456(13) 0.0098(12) 0.0075(10) -0.0012(11)
C21 0.0685(16) 0.0647(18) 0.0511(14) 0.0205(14) 0.0201(12) -0.0061(13)
C22 0.0587(15) 0.0543(16) 0.0660(16) 0.0112(14) 0.0296(12) -0.0111(12)
C23 0.0348(11) 0.0567(16) 0.0794(17) 0.0150(15) 0.0197(11) -0.0077(11)
C24 0.0318(11) 0.0425(13) 0.0552(13) 0.0144(11) 0.0085(10) -0.0024(9)
C25 0.0428(11) 0.0401(13) 0.0279(11) 0.0051(10) 0.0061(9) 0.0026(10)
C26 0.0525(13) 0.0521(15) 0.0345(11) -0.0030(11) 0.0133(10) 0.0005(11)
C27 0.0380(10) 0.0228(11) 0.0458(12) -0.0036(10) 0.0054(9) -0.0014(9)
C28 0.0483(12) 0.0347(13) 0.0510(13) -0.0066(11) 0.0017(10) -0.0086(10)
N1 0.0229(7) 0.0311(9) 0.0314(9) 0.0000(8) 0.0070(7) -0.0021(7)
O1 0.0384(7) 0.0288(8) 0.0277(7) -0.0023(6) 0.0068(6) 0.0005(6)
O2 0.0314(7) 0.0263(8) 0.0391(8) -0.0036(7) 0.0008(6) -0.0026(6)
O3 0.0332(7) 0.0351(8) 0.0394(8) -0.0052(7) 0.0052(6) -0.0052(6)
O4 0.0340(7) 0.0488(9) 0.0363(8) -0.0073(8) 0.0087(6) 0.0000(6)

loop_
_atom_type_symbol
_atom_type_description
_atom_type_scat_dispersion_real
_atom_type_scat_dispersion_imag
_atom_type_scat_source
C C 0.0033 0.0016 'International Tables Vol C Tables 4.2.6.8 and 6.1.1.4'
H H 0 0 'International Tables Vol C Tables 4.2.6.8 and 6.1.1.4'
N N 0.0061 0.0033 'International Tables Vol C Tables 4.2.6.8 and 6.1.1.4'
O O 0.0106 0.006 'International Tables Vol C Tables 4.2.6.8 and 6.1.1.4'

loop_
_geom_angle_atom_site_label_1
_geom_angle_atom_site_label_2
_geom_angle_atom_site_label_3
_geom_angle
C14 C1 C2 119.1(2)
C14 C1 H1 120.5
C2 C1 H1 120.5
C3 C2 C1 120.59(18)
C3 C2 H2 119.7
C1 C2 H2 119.7
C2 C3 C4 120.69(18)
C2 C3 H3 119.7
C4 C3 H3 119.7
C3 C4 C11 119.2(2)
C3 C4 H4 120.4
C11 C4 H4 120.4
C12 C5 C6 119.17(18)
C12 C5 H5 120.4
C6 C5 H5 120.4
C7 C6 C5 120.26(17)
C7 C6 H6 119.9
C5 C6 H6 119.9
C6 C7 C8 120.65(17)
C6 C7 H7 119.7
C8 C7 H7 119.7
C13 C8 C7 119.32(17)
C13 C8 H8 120.3
C7 C8 H8 120.3
O1 C9 C13 108.83(14)
O1 C9 C14 114.04(13)
C13 C9 C14 107.29(14)
O1 C9 C15 115.68(13)
C13 C9 C15 104.69(13)
C14 C9 C15 105.63(14)
O2 C10 C11 113.74(14)
O2 C10 C12 109.85(14)
C11 C10 C12 106.53(15)
O2 C10 C16 114.26(14)
C11 C10 C16 107.07(14)
C12 C10 C16 104.73(13)
C4 C11 C14 120.45(17)
C4 C11 C10 125.40(17)
C14 C11 C10 113.97(15)
C5 C12 C13 120.51(17)
C5 C12 C10 126.16(17)
C13 C12 C10 113.20(15)
C8 C13 C12 119.92(16)
C8 C13 C9 125.26(16)
C12 C13 C9 114.72(15)
C1 C14 C11 119.98(16)
C1 C14 C9 126.02(17)
C11 C14 C9 113.90(15)
C18 C15 C16 104.80(13)
C18 C15 C9 109.93(15)
C16 C15 C9 109.57(13)
C18 C15 H15 110.8
C16 C15 H15 110.8
C9 C15 H15 110.8
C17 C16 C15 104.85(14)
C17 C16 C10 110.49(14)
C15 C16 C10 110.67(13)
C17 C16 H16 110.2
C15 C16 H16 110.2
C10 C16 H16 110.2
O4 C17 N1 124.12(16)
O4 C17 C16 127.26(17)
N1 C17 C16 108.61(15)
O3 C18 N1 124.52(16)
O3 C18 C15 126.60(16)
N1 C18 C15 108.87(15)
C24 C19 C20 120.65(17)
C24 C19 N1 121.04(17)
C20 C19 N1 118.32(15)
C19 C20 C21 119.39(19)
C19 C20 H20 120.3
C21 C20 H20 120.3
C22 C21 C20 120.6(2)
C22 C21 H21 119.7
C20 C21 H21 119.7
C23 C22 C21 119.4(2)
C23 C22 H22 120.3
C21 C22 H22 120.3
C22 C23 C24 120.9(2)
C22 C23 H23 119.5
C24 C23 H23 119.5
C19 C24 C23 119.01(19)
C19 C24 H24 120.5
C23 C24 H24 120.5
O1 C25 C26 107.44(15)
O1 C25 H25A 110.2
C26 C25 H25A 110.2
O1 C25 H25B 110.2
C26 C25 H25B 110.2
H25A C25 H25B 108.5
C25 C26 H26A 109.5
C25 C26 H26B 109.5
H26A C26 H26B 109.5
C25 C26 H26C 109.5
H26A C26 H26C 109.5
H26B C26 H26C 109.5
O2 C27 C28 107.34(16)
O2 C27 H27A 110.2
C28 C27 H27A 110.2
O2 C27 H27B 110.2
C28 C27 H27B 110.2
H27A C27 H27B 108.5
C27 C28 H28A 109.5
C27 C28 H28B 109.5
H28A C28 H28B 109.5
C27 C28 H28C 109.5
H28A C28 H28C 109.5
H28B C28 H28C 109.5
C18 N1 C17 112.33(14)
C18 N1 C19 124.36(15)
C17 N1 C19 123.25(14)
C9 O1 C25 118.29(14)
C10 O2 C27 116.83(14)

loop_
_geom_bond_atom_site_label_1
_geom_bond_atom_site_label_2
_geom_bond_distance
C1 C14 1.388(3)
C1 C2 1.394(3)
C1 H1 0.95
C2 C3 1.377(3)
C2 H2 0.95
C3 C4 1.383(3)
C3 H3 0.95
C4 C11 1.387(3)
C4 H4 0.95
C5 C12 1.379(2)
C5 C6 1.395(3)
C5 H5 0.95
C6 C7 1.378(2)
C6 H6 0.95
C7 C8 1.388(2)
C7 H7 0.95
C8 C13 1.383(2)
C8 H8 0.95
C9 O1 1.406(2)
C9 C13 1.513(2)
C9 C14 1.528(2)
C9 C15 1.583(2)
C10 O2 1.413(2)
C10 C11 1.516(2)
C10 C12 1.519(3)
C10 C16 1.578(2)
C11 C14 1.396(3)
C12 C13 1.397(2)
C15 C18 1.512(2)
C15 C16 1.541(2)
C15 H15 1
C16 C17 1.510(2)
C16 H16 1
C17 O4 1.209(2)
C17 N1 1.403(2)
C18 O3 1.214(2)
C18 N1 1.386(2)
C19 C24 1.376(3)
C19 C20 1.380(3)
C19 N1 1.444(2)
C20 C21 1.384(3)
C20 H20 0.95
C21 C22 1.375(3)
C21 H21 0.95
C22 C23 1.372(3)
C22 H22 0.95
C23 C24 1.388(3)
C23 H23 0.95
C24 H24 0.95
C25 O1 1.440(2)
C25 C26 1.503(3)
C25 H25A 0.99
C25 H25B 0.99
C26 H26A 0.98
C26 H26B 0.98
C26 H26C 0.98
C27 O2 1.441(2)
C27 C28 1.496(3)
C27 H27A 0.99
C27 H27B 0.99
C28 H28A 0.98
C28 H28B 0.98
C28 H28C 0.98
